data_7238114
loop_
_publ_author_name
'Churakov, Andrei V.'
'Prikhodchenko, Petr V.'
'Howard, Judith A. K.'

_publ_section_title
;
 The preparation and crystal structures of novel perhydrates
 Ph4X+Hal--&#x00B7;nH2O2: anionic hydrogen-bonded chains containing
 hydrogen peroxide
;
_journal_issue 110
_journal_name_full CrystEngComm
_journal_page_first 664
_journal_paper_doi 10.1039/b511834d
_journal_volume 7
_journal_year 2005
_chemical_formula_moiety 'C24 H20 P 1+, Cl 1-, 1.9(H2 O2), 0.1(H2 O)'
_chemical_formula_sum 'C24 H24 Cl O3.9 P'
_chemical_formula_weight 441.25
_chemical_name_systematic
;
Tetraphenylphosphonium chloride, hydrogenperoxide water solvate
;
_space_group_IT_number 2
_space_group_name_Hall '-P 1'
_space_group_name_H-M_alt 'P -1'
_symmetry_cell_setting triclinic
_symmetry_space_group_name_H-M 'P -1'
_atom_sites_solution_hydrogens difmap
_atom_sites_solution_primary direct
_atom_sites_solution_secondary difmap
_audit_creation_method SHELXL-97
_cell_angle_alpha 75.114(2)
_cell_angle_beta 73.164(2)
_cell_angle_gamma 71.148(3)
_cell_formula_units_Z 2
_cell_length_a 9.6277(11)
_cell_length_b 11.1642(13)
_cell_length_c 11.6014(14)
_cell_measurement_reflns_used 2348
_cell_measurement_temperature 120(2)
_cell_measurement_theta_max 28.98
_cell_measurement_theta_min 2.58
_cell_volume 1111.0(2)
_computing_structure_refinement 'SHELXL-97 (Sheldrick, 1997)'
_computing_structure_solution 'SHELXS-97 (Sheldrick, 1990)'
_diffrn_ambient_temperature 120(2)
_diffrn_measured_fraction_theta_full 0.927
_diffrn_measured_fraction_theta_max 0.927
_diffrn_measurement_device_type 'Bruker SMART APEX'
_diffrn_measurement_method \w
_diffrn_radiation_monochromator graphite
_diffrn_radiation_source 'fine-focus sealed tube'
_diffrn_radiation_type MoK\a
_diffrn_radiation_wavelength 0.71073
_diffrn_reflns_av_R_equivalents 0.0211
_diffrn_reflns_av_sigmaI/netI 0.0436
_diffrn_reflns_limit_h_max 12
_diffrn_reflns_limit_h_min -12
_diffrn_reflns_limit_k_max 14
_diffrn_reflns_limit_k_min -14
_diffrn_reflns_limit_l_max 15
_diffrn_reflns_limit_l_min -15
_diffrn_reflns_number 7791
_diffrn_reflns_theta_full 28.00
_diffrn_reflns_theta_max 28.00
_diffrn_reflns_theta_min 2.63
_exptl_absorpt_coefficient_mu 0.271
_exptl_absorpt_correction_T_max 0.9866
_exptl_absorpt_correction_T_min 0.8993
_exptl_absorpt_correction_type multi-scan
_exptl_crystal_colour colourless
_exptl_crystal_density_diffrn 1.319
_exptl_crystal_density_method 'not measured'
_exptl_crystal_description block
_exptl_crystal_F_000 462
_exptl_crystal_size_max 0.40
_exptl_crystal_size_mid 0.18
_exptl_crystal_size_min 0.05
_refine_diff_density_max 0.858
_refine_diff_density_min -0.473
_refine_diff_density_rms 0.069
_refine_ls_extinction_method none
_refine_ls_goodness_of_fit_ref 1.073
_refine_ls_hydrogen_treatment refall
_refine_ls_matrix_type full
_refine_ls_number_parameters 371
_refine_ls_number_reflns 4981
_refine_ls_number_restraints 0
_refine_ls_restrained_S_all 1.073
_refine_ls_R_factor_all 0.0710
_refine_ls_R_factor_gt 0.0565
_refine_ls_shift/su_max 0.000
_refine_ls_shift/su_mean 0.000
_refine_ls_structure_factor_coef Fsqd
_refine_ls_weighting_details 'calc w=1/[\s^2^(Fo^2^)+(0.0593P)^2^+0.9622P] where P=(Fo^2^+2Fc^2^)/3'
_refine_ls_weighting_scheme calc
_refine_ls_wR_factor_gt 0.1307
_refine_ls_wR_factor_ref 0.1367
_reflns_number_gt 4057
_reflns_number_total 4981
_reflns_threshold_expression I>2\s(I)
_cod_data_source_file b511834d.txt
_cod_data_source_block 1a
_cod_original_formula_sum 'C24 H24 Cl O3.90 P'
_cod_database_code 7238114

loop_
_symmetry_equiv_pos_as_xyz
'x, y, z'
'-x, -y, -z'

loop_
_atom_site_label
_atom_site_type_symbol
_atom_site_fract_x
_atom_site_fract_y
_atom_site_fract_z
_atom_site_U_iso_or_equiv
_atom_site_adp_type
_atom_site_occupancy
_atom_site_symmetry_multiplicity
_atom_site_calc_flag
_atom_site_refinement_flags
_atom_site_disorder_assembly
_atom_site_disorder_group
P1 P 0.00682(7) 0.69799(6) 0.15130(5) 0.01751(15) Uani 1 1 d . . .
C11 C 0.0165(3) 0.8181(2) 0.2256(2) 0.0205(5) Uani 1 1 d . . .
C12 C 0.1561(3) 0.8097(3) 0.2463(2) 0.0243(5) Uani 1 1 d . . .
C13 C 0.1671(3) 0.8988(3) 0.3057(2) 0.0286(6) Uani 1 1 d . . .
C14 C 0.0403(4) 0.9955(3) 0.3441(2) 0.0311(6) Uani 1 1 d . . .
C15 C -0.0980(3) 1.0030(3) 0.3262(3) 0.0320(6) Uani 1 1 d . . .
C16 C -0.1106(3) 0.9143(3) 0.2666(2) 0.0261(5) Uani 1 1 d . . .
C21 C -0.0042(3) 0.5516(2) 0.2588(2) 0.0205(5) Uani 1 1 d . . .
C22 C -0.1162(3) 0.4909(3) 0.2713(3) 0.0271(6) Uani 1 1 d . . .
C23 C -0.1177(4) 0.3761(3) 0.3558(3) 0.0340(7) Uani 1 1 d . . .
C24 C -0.0090(4) 0.3226(3) 0.4238(3) 0.0341(7) Uani 1 1 d . . .
C25 C 0.1030(3) 0.3815(3) 0.4097(2) 0.0304(6) Uani 1 1 d . . .
C26 C 0.1052(3) 0.4968(3) 0.3280(2) 0.0254(5) Uani 1 1 d . . .
C31 C -0.1508(3) 0.7551(2) 0.0796(2) 0.0214(5) Uani 1 1 d . . .
C32 C -0.2982(3) 0.7847(3) 0.1509(3) 0.0268(5) Uani 1 1 d . . .
C33 C -0.4186(3) 0.8298(3) 0.0943(3) 0.0329(6) Uani 1 1 d . . .
C34 C -0.3938(3) 0.8436(3) -0.0320(3) 0.0331(6) Uani 1 1 d . . .
C35 C -0.2486(3) 0.8119(3) -0.1021(3) 0.0296(6) Uani 1 1 d . . .
C36 C -0.1266(3) 0.7691(3) -0.0470(2) 0.0255(5) Uani 1 1 d . . .
C41 C 0.1762(3) 0.6665(2) 0.0342(2) 0.0192(5) Uani 1 1 d . . .
C42 C 0.2259(3) 0.7713(3) -0.0435(2) 0.0240(5) Uani 1 1 d . . .
C43 C 0.3487(3) 0.7494(3) -0.1415(2) 0.0268(6) Uani 1 1 d . . .
C44 C 0.4225(3) 0.6244(3) -0.1608(2) 0.0286(6) Uani 1 1 d . . .
C45 C 0.3741(3) 0.5209(3) -0.0837(2) 0.0280(6) Uani 1 1 d . . .
C46 C 0.2497(3) 0.5417(2) 0.0142(2) 0.0226(5) Uani 1 1 d . . .
Cl1 Cl 0.49673(8) 0.76016(6) -0.49323(6) 0.02908(17) Uani 1 1 d . . .
O11 O 0.4848(2) 1.0126(2) -0.68448(19) 0.0362(5) Uani 1 1 d . . .
O12 O 0.3537(2) 1.1083(2) -0.6327(2) 0.0408(5) Uani 1 1 d . . .
H1 H 0.483(5) 0.942(5) -0.615(4) 0.084(15) Uiso 1 1 d . . .
H2 H 0.395(5) 1.152(4) -0.594(4) 0.073(13) Uiso 1 1 d . . .
O21 O 0.3735(3) 0.5408(3) -0.5964(3) 0.0410(6) Uani 0.90 1 d P A 1
O22 O 0.4848(3) 0.6051(3) -0.6751(2) 0.0385(6) Uani 0.90 1 d P A 1
H3 H 0.483(5) 0.654(5) -0.617(4) 0.074(15) Uiso 0.90 1 d P B 1
H4 H 0.438(7) 0.456(6) -0.557(5) 0.11(2) Uiso 0.90 1 d P C 1
O1 O 0.423(4) 0.565(3) -0.644(3) 0.043(7) Uiso 0.10 1 d P D 2
H5 H 0.4409 0.6132 -0.6071 0.051 Uiso 0.10 1 d PR D 2
H6 H 0.4422 0.4865 -0.6110 0.051 Uiso 0.10 1 d PR D 2
H12 H 0.250(3) 0.745(3) 0.218(3) 0.030(8) Uiso 1 1 d . . .
H13 H 0.261(4) 0.892(3) 0.317(3) 0.034(8) Uiso 1 1 d . . .
H14 H 0.050(3) 1.060(3) 0.379(3) 0.032(8) Uiso 1 1 d . . .
H15 H -0.188(4) 1.072(3) 0.354(3) 0.047(9) Uiso 1 1 d . . .
H16 H -0.209(4) 0.920(3) 0.250(3) 0.046(9) Uiso 1 1 d . . .
H22 H -0.196(3) 0.532(3) 0.224(3) 0.031(8) Uiso 1 1 d . . .
H23 H -0.199(4) 0.338(3) 0.368(3) 0.042(9) Uiso 1 1 d . . .
H24 H -0.012(4) 0.248(3) 0.481(3) 0.047(10) Uiso 1 1 d . . .
H25 H 0.181(4) 0.345(3) 0.454(3) 0.044(9) Uiso 1 1 d . . .
H26 H 0.185(3) 0.542(3) 0.321(2) 0.020(7) Uiso 1 1 d . . .
H32 H -0.316(3) 0.774(3) 0.236(3) 0.032(8) Uiso 1 1 d . . .
H33 H -0.525(4) 0.854(3) 0.142(3) 0.035(8) Uiso 1 1 d . . .
H34 H -0.476(4) 0.881(3) -0.071(3) 0.036(8) Uiso 1 1 d . . .
H35 H -0.231(3) 0.821(3) -0.188(3) 0.035(8) Uiso 1 1 d . . .
H36 H -0.027(3) 0.747(3) -0.094(3) 0.027(7) Uiso 1 1 d . . .
H42 H 0.172(3) 0.859(3) -0.028(3) 0.026(7) Uiso 1 1 d . . .
H43 H 0.387(3) 0.824(3) -0.195(3) 0.028(7) Uiso 1 1 d . . .
H44 H 0.510(3) 0.611(3) -0.232(3) 0.023(7) Uiso 1 1 d . . .
H45 H 0.425(4) 0.433(3) -0.095(3) 0.038(9) Uiso 1 1 d . . .
H46 H 0.213(3) 0.464(3) 0.070(3) 0.028(7) Uiso 1 1 d . . .

loop_
_atom_site_aniso_label
_atom_site_aniso_U_11
_atom_site_aniso_U_22
_atom_site_aniso_U_33
_atom_site_aniso_U_23
_atom_site_aniso_U_13
_atom_site_aniso_U_12
P1 0.0177(3) 0.0170(3) 0.0179(3) -0.0021(2) -0.0044(2) -0.0052(2)
C11 0.0256(13) 0.0187(12) 0.0175(11) -0.0015(9) -0.0043(9) -0.0084(10)
C12 0.0239(13) 0.0252(14) 0.0252(12) -0.0060(10) -0.0039(10) -0.0090(11)
C13 0.0332(15) 0.0346(16) 0.0243(12) -0.0048(11) -0.0055(11) -0.0187(13)
C14 0.0511(18) 0.0252(15) 0.0211(12) -0.0035(11) -0.0056(12) -0.0187(13)
C15 0.0397(16) 0.0242(15) 0.0288(13) -0.0092(12) -0.0047(12) -0.0033(12)
C16 0.0280(14) 0.0216(13) 0.0265(13) -0.0033(10) -0.0071(11) -0.0037(11)
C21 0.0229(12) 0.0182(12) 0.0178(11) -0.0042(9) -0.0010(9) -0.0045(10)
C22 0.0247(13) 0.0242(14) 0.0325(14) -0.0058(11) -0.0027(11) -0.0095(11)
C23 0.0398(16) 0.0253(15) 0.0335(15) -0.0057(12) 0.0053(12) -0.0161(13)
C24 0.0527(19) 0.0170(14) 0.0228(13) -0.0024(11) 0.0027(12) -0.0073(13)
C25 0.0400(16) 0.0231(14) 0.0209(12) -0.0029(10) -0.0057(11) -0.0008(12)
C26 0.0288(14) 0.0229(13) 0.0230(12) -0.0044(10) -0.0061(10) -0.0047(11)
C31 0.0222(12) 0.0178(12) 0.0265(12) -0.0020(10) -0.0102(10) -0.0059(10)
C32 0.0236(13) 0.0261(14) 0.0294(13) -0.0041(11) -0.0055(11) -0.0062(11)
C33 0.0241(14) 0.0284(15) 0.0476(17) -0.0056(13) -0.0109(12) -0.0074(12)
C34 0.0334(15) 0.0259(15) 0.0467(17) 0.0049(12) -0.0242(13) -0.0124(12)
C35 0.0418(16) 0.0254(14) 0.0285(13) 0.0037(11) -0.0175(12) -0.0161(12)
C36 0.0272(14) 0.0245(14) 0.0270(13) -0.0013(10) -0.0071(11) -0.0116(11)
C41 0.0185(11) 0.0226(13) 0.0174(11) -0.0043(9) -0.0037(9) -0.0064(10)
C42 0.0249(13) 0.0218(13) 0.0242(12) -0.0035(10) -0.0024(10) -0.0082(10)
C43 0.0269(13) 0.0325(15) 0.0221(12) -0.0017(11) -0.0038(10) -0.0134(12)
C44 0.0251(13) 0.0388(16) 0.0215(12) -0.0085(11) -0.0023(10) -0.0083(12)
C45 0.0279(14) 0.0274(15) 0.0259(13) -0.0100(11) -0.0040(10) -0.0015(11)
C46 0.0252(13) 0.0208(13) 0.0225(12) -0.0036(10) -0.0060(10) -0.0068(10)
Cl1 0.0510(4) 0.0185(3) 0.0243(3) 0.0006(2) -0.0160(3) -0.0150(3)
O11 0.0435(12) 0.0288(11) 0.0314(10) -0.0059(9) -0.0031(9) -0.0074(9)
O12 0.0410(12) 0.0380(13) 0.0450(12) -0.0182(10) -0.0182(10) 0.0030(10)
O21 0.0370(15) 0.0423(17) 0.0472(16) -0.0096(13) -0.0088(13) -0.0147(13)
O22 0.0456(15) 0.0455(15) 0.0274(12) -0.0103(11) -0.0025(11) -0.0181(13)

loop_
_atom_type_symbol
_atom_type_description
_atom_type_scat_dispersion_real
_atom_type_scat_dispersion_imag
_atom_type_scat_source
C C 0.0033 0.0016 'International Tables Vol C Tables 4.2.6.8 and 6.1.1.4'
H H 0.0000 0.0000 'International Tables Vol C Tables 4.2.6.8 and 6.1.1.4'
O O 0.0106 0.0060 'International Tables Vol C Tables 4.2.6.8 and 6.1.1.4'
P P 0.1023 0.0942 'International Tables Vol C Tables 4.2.6.8 and 6.1.1.4'
Cl Cl 0.1484 0.1585 'International Tables Vol C Tables 4.2.6.8 and 6.1.1.4'

loop_
_geom_angle_atom_site_label_1
_geom_angle_atom_site_label_2
_geom_angle_atom_site_label_3
_geom_angle
_geom_angle_site_symmetry_1
_geom_angle_site_symmetry_3
C41 P1 C21 109.09(11) . .
C41 P1 C31 108.14(11) . .
C21 P1 C31 110.03(11) . .
C41 P1 C11 107.35(11) . .
C21 P1 C11 110.69(11) . .
C31 P1 C11 111.44(12) . .
C41 P1 P1 69.26(7) . 2_565
C21 P1 P1 73.73(8) . 2_565
C31 P1 P1 67.47(8) . 2_565
C11 P1 P1 175.35(8) . 2_565
C41 P1 P1 79.93(8) . 2_575
C21 P1 P1 168.52(8) . 2_575
C31 P1 P1 72.50(8) . 2_575
C11 P1 P1 58.81(8) . 2_575
P1 P1 P1 116.911(19) 2_565 2_575
C16 C11 C12 119.8(2) . .
C16 C11 P1 122.21(19) . .
C12 C11 P1 117.99(19) . .
C13 C12 C11 119.6(3) . .
C13 C12 H12 117.0(17) . .
C11 C12 H12 123.4(17) . .
C14 C13 C12 120.1(3) . .
C14 C13 H13 121.8(19) . .
C12 C13 H13 118.1(19) . .
C15 C14 C13 120.7(2) . .
C15 C14 H14 119.7(18) . .
C13 C14 H14 119.5(18) . .
C14 C15 C16 119.7(3) . .
C14 C15 H15 120(2) . .
C16 C15 H15 120(2) . .
C15 C16 C11 120.1(3) . .
C15 C16 H16 121(2) . .
C11 C16 H16 119(2) . .
C26 C21 C22 120.3(2) . .
C26 C21 P1 117.98(19) . .
C22 C21 P1 121.7(2) . .
C23 C22 C21 118.9(3) . .
C23 C22 H22 121.3(17) . .
C21 C22 H22 119.6(17) . .
C24 C23 C22 120.4(3) . .
C24 C23 H23 121(2) . .
C22 C23 H23 119(2) . .
C23 C24 C25 120.6(3) . .
C23 C24 H24 120(2) . .
C25 C24 H24 120(2) . .
C24 C25 C26 120.1(3) . .
C24 C25 H25 122(2) . .
C26 C25 H25 118(2) . .
C25 C26 C21 119.7(3) . .
C25 C26 H26 119.6(15) . .
C21 C26 H26 120.7(15) . .
C36 C31 C32 119.9(2) . .
C36 C31 P1 119.99(19) . .
C32 C31 P1 120.15(19) . .
C33 C32 C31 119.5(3) . .
C33 C32 H32 119.7(18) . .
C31 C32 H32 120.8(18) . .
C32 C33 C34 120.4(3) . .
C32 C33 H33 121.3(18) . .
C34 C33 H33 118.3(17) . .
C35 C34 C33 120.1(3) . .
C35 C34 H34 120.0(19) . .
C33 C34 H34 119.7(19) . .
C34 C35 C36 120.1(3) . .
C34 C35 H35 120.6(19) . .
C36 C35 H35 119.2(19) . .
C35 C36 C31 119.9(3) . .
C35 C36 H36 121.0(17) . .
C31 C36 H36 119.0(17) . .
C46 C41 C42 120.5(2) . .
C46 C41 P1 120.45(18) . .
C42 C41 P1 118.80(19) . .
C43 C42 C41 119.5(2) . .
C43 C42 H42 121.0(16) . .
C41 C42 H42 119.4(16) . .
C42 C43 C44 119.8(2) . .
C42 C43 H43 119.7(17) . .
C44 C43 H43 120.5(17) . .
C45 C44 C43 120.8(2) . .
C45 C44 H44 120.7(16) . .
C43 C44 H44 118.5(16) . .
C44 C45 C46 120.1(3) . .
C44 C45 H45 121.9(19) . .
C46 C45 H45 118.0(19) . .
C41 C46 C45 119.3(2) . .
C41 C46 H46 121.3(16) . .
C45 C46 H46 119.4(16) . .
O12 O11 H1 99(3) . .
O11 O12 H2 104(2) . .
O22 O21 H4 103(3) . .
O22 O21 H5 33.2 . .
H4 O21 H5 103.1 . .
O22 O21 H6 76.4 . .
H4 O21 H6 37.7 . .
H5 O21 H6 94.3 . .
O21 O22 H3 96(3) . .
O21 O22 H5 52.7 . .
H3 O22 H5 43.3 . .
O21 O22 H6 29.9 . .
H3 O22 H6 110.1 . .
H5 O22 H6 71.2 . .
H3 O1 H4 109(4) . .
H3 O1 H5 17.4 . .
H4 O1 H5 97.8 . .
H3 O1 H6 121.7 . .
H4 O1 H6 18.9 . .
H5 O1 H6 113.7 . .

loop_
_geom_bond_atom_site_label_1
_geom_bond_atom_site_label_2
_geom_bond_distance
_geom_bond_site_symmetry_2
P1 C41 1.794(2) .
P1 C21 1.796(2) .
P1 C31 1.798(2) .
P1 C11 1.809(2) .
P1 P1 6.3639(13) 2_565
P1 P1 6.7340(14) 2_575
C11 C16 1.398(3) .
C11 C12 1.402(3) .
C12 C13 1.393(4) .
C12 H12 0.99(3) .
C13 C14 1.390(4) .
C13 H13 0.93(3) .
C14 C15 1.380(4) .
C14 H14 0.95(3) .
C15 C16 1.396(4) .
C15 H15 0.99(4) .
C16 H16 1.00(3) .
C21 C26 1.397(4) .
C21 C22 1.405(3) .
C22 C23 1.401(4) .
C22 H22 0.99(3) .
C23 C24 1.380(5) .
C23 H23 0.97(3) .
C24 C25 1.387(4) .
C24 H24 0.93(3) .
C25 C26 1.391(4) .
C25 H25 0.95(3) .
C26 H26 1.02(3) .
C31 C36 1.394(3) .
C31 C32 1.402(4) .
C32 C33 1.386(4) .
C32 H32 0.94(3) .
C33 C34 1.391(4) .
C33 H33 1.00(3) .
C34 C35 1.382(4) .
C34 H34 0.95(3) .
C35 C36 1.390(4) .
C35 H35 0.95(3) .
C36 H36 0.94(3) .
C41 C46 1.390(3) .
C41 C42 1.407(3) .
C42 C43 1.389(4) .
C42 H42 0.98(3) .
C43 C44 1.389(4) .
C43 H43 1.00(3) .
C44 C45 1.388(4) .
C44 H44 1.00(3) .
C45 C46 1.395(4) .
C45 H45 0.97(3) .
C46 H46 1.03(3) .
Cl1 Cl1 5.8308(14) 2_664
O11 O12 1.454(3) .
O11 H1 0.97(5) .
O12 H2 0.98(4) .
O21 O22 1.447(4) .
O21 H4 1.03(6) .
O21 H5 1.1539 .
O21 H6 0.7499 .
O22 H3 0.96(5) .
O22 H5 0.7932 .
O22 H6 1.4641 .
O1 H3 1.43(5) .
O1 H4 1.37(6) .
O1 H5 0.8501 .
O1 H6 0.8500 .

loop_
_geom_hbond_atom_site_label_D
_geom_hbond_atom_site_label_H
_geom_hbond_atom_site_label_A
_geom_hbond_distance_DH
_geom_hbond_distance_HA
_geom_hbond_distance_DA
_geom_hbond_angle_DHA
_geom_hbond_site_symmetry_A
O11 H1 Cl1 0.97(5) 2.14(5) 3.099(2) 167(4) .
O22 H3 Cl1 0.96(5) 2.14(5) 3.100(3) 175(4) .
O12 H2 Cl1 0.98(4) 2.20(5) 3.171(2) 176(4) 2_674
O21 H4 Cl1 1.03(6) 2.25(6) 3.190(3) 151(5) 2_664
O1 H5 Cl1 0.85 2.61 3.46(3) 179.8 .
O1 H6 Cl1 0.85 2.65 3.50(3) 179.8 2_664

loop_
_geom_torsion_atom_site_label_1
_geom_torsion_atom_site_label_2
_geom_torsion_atom_site_label_3
_geom_torsion_atom_site_label_4
_geom_torsion
H1 O11 O12 H2 90(4)
H3 O21 O22 H4 94(4)
